data_4300069
loop_
_publ_author_name
'Gregory S. Hair'
'Scott L. Battle'
'Andreas Decken'
'Alan H. Cowley'
'Richard A. Jones'

_publ_section_title
;
Synthesis and Characterization of 8-(Dimethylamino)-1-naphthyl Derivatives
of Aluminum, Gallium, and Indium
;
_journal_name_full 'Inorganic Chemistry'
_journal_page_first 27
_journal_page_last 31
_journal_paper_doi 10.1021/ic990707q
_journal_volume 39
_journal_year 2000
_chemical_formula_sum 'C12 H14 Al N'
_chemical_formula_weight 199.22
_space_group_IT_number 14
_symmetry_cell_setting monoclinic
_symmetry_space_group_name_Hall '-P 2ybc'
_symmetry_space_group_name_H-M 'P 1 21/c 1'
_atom_sites_solution_hydrogens geom
_atom_sites_solution_primary direct
_atom_sites_solution_secondary difmap
_audit_creation_method SHELXL
_cell_angle_alpha 90.00
_cell_angle_beta 100.64(3)
_cell_angle_gamma 90.00
_cell_formula_units_Z 4
_cell_length_a 13.343(3)
_cell_length_b 11.228(2)
_cell_length_c 7.5050(15)
_cell_measurement_temperature 293(2)
_cell_volume 1105.0(4)
_computing_structure_refinement 'SHELXL-93 (Sheldrick, 1993)'
_computing_structure_solution 'SHELXS-86 (Sheldrick, 1990)'
_diffrn_ambient_temperature 293(2)
_diffrn_radiation_monochromator graphite
_diffrn_radiation_source 'fine-focus sealed tube'
_diffrn_radiation_type MoK\a
_diffrn_radiation_wavelength 0.71073
_diffrn_reflns_av_R_equivalents 0.0436
_diffrn_reflns_av_sigmaI/netI 0.0807
_diffrn_reflns_limit_h_max 15
_diffrn_reflns_limit_h_min -15
_diffrn_reflns_limit_k_max 1
_diffrn_reflns_limit_k_min -13
_diffrn_reflns_limit_l_max 8
_diffrn_reflns_limit_l_min -1
_diffrn_reflns_number 2670
_diffrn_reflns_theta_max 24.97
_diffrn_reflns_theta_min 2.39
_exptl_absorpt_coefficient_mu 0.143
_exptl_crystal_density_diffrn 1.197
_exptl_crystal_F_000 424
_refine_diff_density_max 0.247
_refine_diff_density_min -0.170
_refine_diff_density_rms 0.048
_refine_ls_extinction_method none
_refine_ls_goodness_of_fit_all 1.034
_refine_ls_goodness_of_fit_obs 1.137
_refine_ls_matrix_type full
_refine_ls_number_parameters 135
_refine_ls_number_reflns 1933
_refine_ls_number_restraints 0
_refine_ls_restrained_S_all 1.054
_refine_ls_restrained_S_obs 1.137
_refine_ls_R_factor_all 0.1130
_refine_ls_R_factor_obs 0.0560
_refine_ls_shift/esd_max 0.000
_refine_ls_shift/esd_mean 0.000
_refine_ls_structure_factor_coef Fsqd
_refine_ls_weighting_details 'w=1/[\s^2^(Fo^2^)+(0.0470P)^2^+0.0000P] where P=(Fo^2^+2Fc^2^)/3'
_refine_ls_weighting_scheme calc
_refine_ls_wR_factor_all 0.1226
_refine_ls_wR_factor_obs 0.1006
_reflns_number_observed 1157
_reflns_number_total 1938
_reflns_observed_criterion >2sigma(I)
_cod_depositor_comments
;
The following automatic conversions were performed:

'_refine_ls_weighting_scheme' value 'calc
w=1/[\s^2^(Fo^2^)+(0.0470P)^2^+0.0000P] where P=(Fo^2^+2Fc^2^)/3' was
changed to 'calc'. New tag '_refine_ls_weighting_details' was
created. The value of the new tag was set to
'w=1/[\s^2^(Fo^2^)+(0.0470P)^2^+0.0000P] where P=(Fo^2^+2Fc^2^)/3'.

Automatic conversion script
Id: cif_fix_values 3143 2015-03-26 13:38:13Z robertas 
;
_cod_database_code 4300069

loop_
_symmetry_equiv_pos_as_xyz
'x, y, z'
'-x, y+1/2, -z+1/2'
'-x, -y, -z'
'x, -y-1/2, z-1/2'

loop_
_atom_site_aniso_label
_atom_site_aniso_U_11
_atom_site_aniso_U_22
_atom_site_aniso_U_33
_atom_site_aniso_U_23
_atom_site_aniso_U_13
_atom_site_aniso_U_12
Al 0.0364(5) 0.0382(5) 0.0426(6) -0.0007(5) 0.0041(4) -0.0017(5)
N 0.0457(14) 0.0389(14) 0.0282(14) 0.0008(13) 0.0049(12) 0.0015(12)
C1 0.038(2) 0.035(2) 0.036(2) -0.001(2) 0.0103(15) 0.0031(14)
C2 0.048(2) 0.042(2) 0.048(2) 0.008(2) 0.017(2) 0.004(2)
C3 0.060(2) 0.058(2) 0.047(2) 0.019(2) 0.009(2) 0.019(2)
C4 0.047(2) 0.066(2) 0.045(2) 0.001(2) -0.002(2) 0.017(2)
C5 0.037(2) 0.057(2) 0.060(2) -0.019(2) 0.007(2) 0.000(2)
C6 0.046(2) 0.052(2) 0.070(3) -0.012(2) 0.020(2) -0.013(2)
C7 0.055(2) 0.043(2) 0.050(2) -0.001(2) 0.019(2) -0.006(2)
C8 0.037(2) 0.036(2) 0.034(2) -0.004(2) 0.0137(14) 0.0013(14)
C9 0.038(2) 0.036(2) 0.030(2) -0.0021(15) 0.0121(13) 0.0060(13)
C10 0.038(2) 0.045(2) 0.038(2) -0.008(2) 0.0068(14) 0.0078(14)
C11 0.066(2) 0.060(2) 0.041(2) -0.010(2) 0.014(2) 0.001(2)
C12 0.061(2) 0.050(2) 0.047(2) 0.012(2) 0.006(2) 0.008(2)

loop_
_atom_site_label
_atom_site_type_symbol
_atom_site_fract_x
_atom_site_fract_y
_atom_site_fract_z
_atom_site_U_iso_or_equiv
_atom_site_thermal_displace_type
_atom_site_occupancy
_atom_site_calc_flag
_atom_site_refinement_flags
_atom_site_disorder_group
Al Al 0.92785(7) 0.52410(8) 0.10500(13) 0.0394(3) Uani 1 d . .
N N 0.8287(2) 0.4220(2) 0.2346(3) 0.0379(6) Uani 1 d . .
C1 C 0.8024(2) 0.5683(3) -0.0638(4) 0.0359(7) Uani 1 d . .
C2 C 0.7833(2) 0.6493(3) -0.2033(4) 0.0450(8) Uani 1 d . .
H2A H 0.8353(2) 0.7004(3) -0.2218(4) 0.054 Uiso 1 calc R .
C3 C 0.6880(3) 0.6576(3) -0.3190(5) 0.0551(10) Uani 1 d . .
H3A H 0.6774(3) 0.7155(3) -0.4090(5) 0.066 Uiso 1 calc R .
C4 C 0.6111(2) 0.5818(3) -0.3006(4) 0.0539(10) Uani 1 d . .
H4A H 0.5486(2) 0.5880(3) -0.3791(4) 0.065 Uiso 1 calc R .
C5 C 0.5486(2) 0.4114(3) -0.1390(5) 0.0518(9) Uani 1 d . .
H5A H 0.4858(2) 0.4121(3) -0.2172(5) 0.062 Uiso 1 calc R .
C6 C 0.5664(2) 0.3316(3) -0.0023(5) 0.0548(10) Uani 1 d . .
H6A H 0.5162(2) 0.2763(3) 0.0097(5) 0.066 Uiso 1 calc R .
C7 C 0.6589(2) 0.3302(3) 0.1223(5) 0.0483(9) Uani 1 d . .
H7A H 0.6693(2) 0.2755(3) 0.2170(5) 0.058 Uiso 1 calc R .
C8 C 0.7335(2) 0.4096(3) 0.1030(4) 0.0349(7) Uani 1 d . .
C9 C 0.7202(2) 0.4917(2) -0.0427(4) 0.0341(7) Uani 1 d . .
C10 C 0.6249(2) 0.4941(3) -0.1644(4) 0.0401(8) Uani 1 d . .
C11 C 0.8054(2) 0.4919(3) 0.3915(4) 0.0554(10) Uani 1 d . .
H11A H 0.8666(2) 0.5016(3) 0.4804(4) 0.083 Uiso 1 calc R .
H11B H 0.7554(2) 0.4503(3) 0.4446(4) 0.083 Uiso 1 calc R .
H11C H 0.7794(2) 0.5688(3) 0.3502(4) 0.083 Uiso 1 calc R .
C12 C 0.8739(2) 0.3062(3) 0.3029(4) 0.0529(10) Uani 1 d . .
H12A H 0.9358(2) 0.3201(3) 0.3882(4) 0.079 Uiso 1 calc R .
H12B H 0.8886(2) 0.2599(3) 0.2032(4) 0.079 Uiso 1 calc R .
H12C H 0.8266(2) 0.2637(3) 0.3614(4) 0.079 Uiso 1 calc R .
H1AB H 0.9847(16) 0.4091(21) 0.0442(30) 0.032(7) Uiso 1 d . .
H1AA H 0.9848(18) 0.5921(22) 0.2822(32) 0.045(8) Uiso 1 d . .

loop_
_atom_type_symbol
_atom_type_description
_atom_type_scat_dispersion_real
_atom_type_scat_dispersion_imag
_atom_type_scat_source
C C 0.0033 0.0016 'International Tables Vol C Tables 4.2.6.8 and 6.1.1.4'
H H 0.0000 0.0000 'International Tables Vol C Tables 4.2.6.8 and 6.1.1.4'
N N 0.0061 0.0033 'International Tables Vol C Tables 4.2.6.8 and 6.1.1.4'
Al Al 0.0645 0.0514 'International Tables Vol C Tables 4.2.6.8 and 6.1.1.4'

loop_
_geom_angle_atom_site_label_1
_geom_angle_atom_site_label_2
_geom_angle_atom_site_label_3
_geom_angle
_geom_angle_site_symmetry_1
_geom_angle_site_symmetry_3
_geom_angle_publ_flag
C1 Al N 84.42(11) . . ?
C1 Al Al 106.40(10) . 3_765 ?
N Al Al 135.85(9) . 3_765 ?
C8 N C12 113.4(2) . . ?
C8 N C11 107.5(2) . . ?
C12 N C11 108.6(2) . . ?
C8 N Al 106.2(2) . . ?
C12 N Al 112.6(2) . . ?
C11 N Al 108.4(2) . . ?
C2 C1 C9 116.5(3) . . ?
C2 C1 Al 132.3(2) . . ?
C9 C1 Al 110.9(2) . . ?
C1 C2 C3 122.3(3) . . ?
C4 C3 C2 120.7(3) . . ?
C3 C4 C10 120.8(3) . . ?
C6 C5 C10 120.5(3) . . ?
C5 C6 C7 121.5(3) . . ?
C8 C7 C6 119.4(3) . . ?
C7 C8 C9 121.2(3) . . ?
C7 C8 N 123.3(3) . . ?
C9 C8 N 115.4(2) . . ?
C8 C9 C10 118.6(3) . . ?
C8 C9 C1 119.3(3) . . ?
C10 C9 C1 122.1(3) . . ?
C4 C10 C5 123.7(3) . . ?
C4 C10 C9 117.5(3) . . ?
C5 C10 C9 118.7(3) . . ?

loop_
_geom_bond_atom_site_label_1
_geom_bond_atom_site_label_2
_geom_bond_distance
_geom_bond_site_symmetry_2
_geom_bond_publ_flag
Al C1 1.967(3) . ?
Al N 2.118(3) . ?
Al Al 2.758(2) 3_765 ?
N C8 1.464(3) . ?
N C12 1.484(4) . ?
N C11 1.495(4) . ?
C1 C2 1.375(4) . ?
C1 C9 1.425(4) . ?
C2 C3 1.404(4) . ?
C3 C4 1.359(4) . ?
C4 C10 1.407(4) . ?
C5 C6 1.350(4) . ?
C5 C10 1.416(4) . ?
C6 C7 1.404(4) . ?
C7 C8 1.364(4) . ?
C8 C9 1.416(4) . ?
C9 C10 1.422(4) . ?
